data_7121104
loop_
_publ_author_name
'Roy, Arundhati'
'Gautam, Amitosh'
'Malla, Javid Ahmad'
'Sarkar, Sohini'
'Mukherjee, Arnab'
'Talukdar, Pinaki'

_publ_section_title
;
 Self-assembly of small-molecule fumaramides allows transmembrane chloride
 channel formation.
;
_journal_issue 16
_journal_name_full 'Chemical communications (Cambridge, England)'
_journal_page_first 2024
_journal_page_last 2027
_journal_paper_doi 10.1039/c7cc08693h
_journal_volume 54
_journal_year 2018
_chemical_formula_moiety 'C16 H26 N2 O2'
_chemical_formula_sum 'C16 H26 N2 O2'
_chemical_formula_weight 278.39
_chemical_name_common Compound3b
_space_group_crystal_system monoclinic
_space_group_IT_number 14
_space_group_name_Hall '-P 2ybc'
_space_group_name_H-M_alt 'P 1 21/c 1'
_symmetry_space_group_name_Hall '-P 2ybc'
_symmetry_space_group_name_H-M 'P 1 21/c 1'
_atom_sites_solution_hydrogens geom
_audit_creation_method SHELXL-2014/7
_audit_update_record
;
2017-02-24 deposited with the CCDC.
2018-01-05 downloaded from the CCDC.
;
_cell_angle_alpha 90
_cell_angle_beta 109.417(11)
_cell_angle_gamma 90
_cell_formula_units_Z 2
_cell_length_a 12.621(5)
_cell_length_b 6.553(3)
_cell_length_c 9.876(4)
_cell_measurement_reflns_used 4240
_cell_measurement_temperature 150(2)
_cell_measurement_theta_max 25.37
_cell_measurement_theta_min 3.42
_cell_volume 770.3(6)
_computing_structure_refinement 'SHELXL-2014/7 (Sheldrick, 2014)'
_diffrn_ambient_temperature 150(2)
_diffrn_measured_fraction_theta_full 0.999
_diffrn_measured_fraction_theta_max 0.999
_diffrn_measurement_device_type 'Bruker APEX-II CCD'
_diffrn_measurement_method '\f and \w scans'
_diffrn_radiation_type MoK\a
_diffrn_radiation_wavelength 0.71073
_diffrn_reflns_av_R_equivalents 0.0944
_diffrn_reflns_av_unetI/netI 0.0544
_diffrn_reflns_Laue_measured_fraction_full 0.999
_diffrn_reflns_Laue_measured_fraction_max 0.999
_diffrn_reflns_limit_h_max 16
_diffrn_reflns_limit_h_min -16
_diffrn_reflns_limit_k_max 8
_diffrn_reflns_limit_k_min -8
_diffrn_reflns_limit_l_max 13
_diffrn_reflns_limit_l_min -13
_diffrn_reflns_number 17792
_diffrn_reflns_point_group_measured_fraction_full 0.999
_diffrn_reflns_point_group_measured_fraction_max 0.999
_diffrn_reflns_theta_full 25.242
_diffrn_reflns_theta_max 28.326
_diffrn_reflns_theta_min 3.423
_exptl_absorpt_coefficient_mu 0.079
_exptl_absorpt_correction_T_max 0.989
_exptl_absorpt_correction_T_min 0.986
_exptl_absorpt_correction_type multi-scan
_exptl_absorpt_process_details 'multi-scan absorption correction'
_exptl_crystal_colour colorless
_exptl_crystal_density_diffrn 1.200
_exptl_crystal_density_meas ?
_exptl_crystal_description needle
_exptl_crystal_F_000 304
_exptl_crystal_size_max 0.18
_exptl_crystal_size_mid 0.16
_exptl_crystal_size_min 0.14
_refine_diff_density_max 0.215
_refine_diff_density_min -0.213
_refine_diff_density_rms 0.045
_refine_ls_extinction_method none
_refine_ls_goodness_of_fit_ref 1.212
_refine_ls_hydrogen_treatment constr
_refine_ls_matrix_type full
_refine_ls_number_parameters 91
_refine_ls_number_reflns 1914
_refine_ls_number_restraints 0
_refine_ls_restrained_S_all 1.212
_refine_ls_R_factor_all 0.1049
_refine_ls_R_factor_gt 0.0558
_refine_ls_shift/su_max 0.000
_refine_ls_shift/su_mean 0.000
_refine_ls_structure_factor_coef Fsqd
_refine_ls_weighting_details 'w=1/[\s^2^(Fo^2^)+(0.0635P)^2^] where P=(Fo^2^+2Fc^2^)/3'
_refine_ls_weighting_scheme calc
_refine_ls_wR_factor_gt 0.1277
_refine_ls_wR_factor_ref 0.1438
_reflns_Friedel_coverage 0.000
_reflns_number_gt 1203
_reflns_number_total 1914
_reflns_threshold_expression 'I > 2\s(I)'
_cod_data_source_file c7cc08693h2.cif
_cod_data_source_block Compound3b
_cod_depositor_comments
;
The following automatic conversions were performed:

'_exptl_crystal_density_meas' value 'not measured' was changed to '?'
- the value is perceived as not measured.

Automatic conversion script
Id: cif_fix_values 4973 2017-02-22 13:04:09Z antanas 

 Adding full bibliography for 7121103--7121105.cif.
;
_cod_original_cell_volume 770.3(5)
_cod_database_code 7121104
_shelx_shelxl_version_number 2014/7
_shelx_space_group_comment
;
The symmetry employed for this shelxl refinement is uniquely defined
by the following loop, which should always be used as a source of
symmetry information in preference to the above space-group names.
They are only intended as comments.
;

loop_
_space_group_symop_operation_xyz
'x, y, z'
'-x, y+1/2, -z+1/2'
'-x, -y, -z'
'x, -y-1/2, z-1/2'

loop_
_atom_site_label
_atom_site_type_symbol
_atom_site_fract_x
_atom_site_fract_y
_atom_site_fract_z
_atom_site_U_iso_or_equiv
_atom_site_adp_type
_atom_site_occupancy
_atom_site_site_symmetry_order
_atom_site_calc_flag
_atom_site_refinement_flags_posn
_atom_site_refinement_flags_adp
O1 O 0.39073(10) -0.22514(17) 0.82758(10) 0.0468(4) Uani 1 1 d . .
N1 N 0.36365(11) -0.14744(19) 1.03668(12) 0.0342(4) Uani 1 1 d . .
H4 H 0.3829 -0.1750 1.1289 0.041 Uiso 1 1 calc R U
C1 C 0.09055(15) 0.2695(3) 0.96819(17) 0.0487(5) Uani 1 1 d . .
H1 H 0.0653 0.2077 1.0437 0.058 Uiso 1 1 calc R U
H2 H 0.0398 0.3849 0.9255 0.058 Uiso 1 1 calc R U
C2 C 0.08333(15) 0.1126(3) 0.85373(16) 0.0497(5) Uani 1 1 d . .
H12 H 0.0992 0.1788 0.7724 0.060 Uiso 1 1 calc R U
H11 H 0.0061 0.0566 0.8174 0.060 Uiso 1 1 calc R U
C3 C 0.16618(13) -0.0603(3) 0.91134(17) 0.0432(5) Uani 1 1 d . .
H6 H 0.1632 -0.1549 0.8320 0.052 Uiso 1 1 calc R U
H3 H 0.1444 -0.1375 0.9842 0.052 Uiso 1 1 calc R U
C4 C 0.28533(13) 0.0191(2) 0.97850(14) 0.0335(4) Uani 1 1 d . .
H13 H 0.3078 0.0885 0.9020 0.040 Uiso 1 1 calc R U
C5 C 0.40753(12) -0.2601(2) 0.95583(14) 0.0312(4) Uani 1 1 d . .
C6 C 0.47777(12) -0.4335(2) 1.03304(14) 0.0333(4) Uani 1 1 d . .
H5 H 0.4911 -0.4492 1.1330 0.040 Uiso 1 1 calc R U
C7 C 0.20956(15) 0.3483(3) 1.03495(17) 0.0488(5) Uani 1 1 d . .
H10 H 0.2126 0.4450 1.1131 0.059 Uiso 1 1 calc R U
H9 H 0.2320 0.4227 0.9616 0.059 Uiso 1 1 calc R U
C8 C 0.29128(14) 0.1739(2) 1.09483(16) 0.0395(4) Uani 1 1 d . .
H8 H 0.3686 0.2285 1.1343 0.047 Uiso 1 1 calc R U
H7 H 0.2728 0.1065 1.1739 0.047 Uiso 1 1 calc R U

loop_
_atom_site_aniso_label
_atom_site_aniso_U_11
_atom_site_aniso_U_22
_atom_site_aniso_U_33
_atom_site_aniso_U_23
_atom_site_aniso_U_13
_atom_site_aniso_U_12
O1 0.0669(8) 0.0524(7) 0.0246(6) 0.0049(5) 0.0200(5) 0.0190(6)
N1 0.0423(8) 0.0388(8) 0.0238(6) 0.0036(5) 0.0138(5) 0.0087(6)
C1 0.0497(11) 0.0553(11) 0.0430(9) 0.0040(8) 0.0179(8) 0.0174(9)
C2 0.0454(11) 0.0605(12) 0.0404(9) -0.0022(8) 0.0107(8) 0.0104(9)
C3 0.0434(10) 0.0417(10) 0.0403(9) -0.0068(8) 0.0086(8) 0.0027(8)
C4 0.0420(10) 0.0338(8) 0.0275(7) 0.0040(6) 0.0154(7) 0.0069(7)
C5 0.0314(8) 0.0358(9) 0.0274(8) -0.0029(7) 0.0110(6) -0.0002(7)
C6 0.0354(9) 0.0376(9) 0.0276(8) 0.0009(6) 0.0115(6) 0.0019(7)
C7 0.0658(13) 0.0347(9) 0.0502(10) -0.0036(8) 0.0249(9) 0.0071(9)
C8 0.0433(10) 0.0368(9) 0.0385(9) -0.0033(7) 0.0138(7) 0.0005(8)

loop_
_atom_type_symbol
_atom_type_description
_atom_type_scat_dispersion_real
_atom_type_scat_dispersion_imag
_atom_type_scat_source
C C 0.0033 0.0016 'International Tables Vol C Tables 4.2.6.8 and 6.1.1.4'
H H 0.0000 0.0000 'International Tables Vol C Tables 4.2.6.8 and 6.1.1.4'
N N 0.0061 0.0033 'International Tables Vol C Tables 4.2.6.8 and 6.1.1.4'
O O 0.0106 0.0060 'International Tables Vol C Tables 4.2.6.8 and 6.1.1.4'

loop_
_geom_angle_atom_site_label_1
_geom_angle_atom_site_label_2
_geom_angle_atom_site_label_3
_geom_angle
_geom_angle_site_symmetry_1
C5 N1 C4 122.71(12) .
C5 N1 H4 118.6 .
C4 N1 H4 118.6 .
C2 C1 C7 111.24(14) .
C2 C1 H1 109.4 .
C7 C1 H1 109.4 .
C2 C1 H2 109.4 .
C7 C1 H2 109.4 .
H1 C1 H2 108.0 .
C1 C2 C3 111.42(12) .
C1 C2 H12 109.3 .
C3 C2 H12 109.3 .
C1 C2 H11 109.3 .
C3 C2 H11 109.3 .
H12 C2 H11 108.0 .
C2 C3 C4 111.50(14) .
C2 C3 H6 109.3 .
C4 C3 H6 109.3 .
C2 C3 H3 109.3 .
C4 C3 H3 109.3 .
H6 C3 H3 108.0 .
N1 C4 C8 110.27(12) .
N1 C4 C3 111.05(13) .
C8 C4 C3 110.63(13) .
N1 C4 H13 108.3 .
C8 C4 H13 108.3 .
C3 C4 H13 108.3 .
O1 C5 N1 123.18(14) .
O1 C5 C6 122.55(13) .
N1 C5 C6 114.27(12) .
C6 C6 C5 121.99(16) 3_647
C6 C6 H5 119.0 3_647
C5 C6 H5 119.0 .
C1 C7 C8 111.05(14) .
C1 C7 H10 109.4 .
C8 C7 H10 109.4 .
C1 C7 H9 109.4 .
C8 C7 H9 109.4 .
H10 C7 H9 108.0 .
C4 C8 C7 110.59(12) .
C4 C8 H8 109.5 .
C7 C8 H8 109.5 .
C4 C8 H7 109.5 .
C7 C8 H7 109.5 .
H8 C8 H7 108.1 .

loop_
_geom_bond_atom_site_label_1
_geom_bond_atom_site_label_2
_geom_bond_distance
_geom_bond_site_symmetry_2
O1 C5 1.2342(17) .
N1 C5 1.3353(18) .
N1 C4 1.4561(19) .
N1 H4 0.8800 .
C1 C2 1.508(2) .
C1 C7 1.516(2) .
C1 H1 0.9900 .
C1 H2 0.9900 .
C2 C3 1.518(2) .
C2 H12 0.9900 .
C2 H11 0.9900 .
C3 C4 1.519(2) .
C3 H6 0.9900 .
C3 H3 0.9900 .
C4 C8 1.516(2) .
C4 H13 1.0000 .
C5 C6 1.486(2) .
C6 C6 1.320(3) 3_647
C6 H5 0.9500 .
C7 C8 1.521(2) .
C7 H10 0.9900 .
C7 H9 0.9900 .
C8 H8 0.9900 .
C8 H7 0.9900 .

loop_
_geom_hbond_atom_site_label_D
_geom_hbond_atom_site_label_H
_geom_hbond_atom_site_label_A
_geom_hbond_distance_DH
_geom_hbond_distance_HA
_geom_hbond_distance_DA
_geom_hbond_angle_DHA
_geom_hbond_site_symmetry_A
N1 H4 O1 0.88 2.04 2.9010(18) 166.0 4_556
N1 H4 O1 0.88 2.04 2.9010(18) 166.0 4_556

loop_
_geom_torsion_atom_site_label_1
_geom_torsion_atom_site_label_2
_geom_torsion_atom_site_label_3
_geom_torsion_atom_site_label_4
_geom_torsion
_geom_torsion_site_symmetry_4
C7 C1 C2 C3 54.8(2) .
C1 C2 C3 C4 -54.84(19) .
C5 N1 C4 C8 -154.12(14) .
C5 N1 C4 C3 82.88(17) .
C2 C3 C4 N1 178.53(12) .
C2 C3 C4 C8 55.75(17) .
C4 N1 C5 O1 4.4(2) .
C4 N1 C5 C6 -174.98(13) .
O1 C5 C6 C6 -3.2(3) 3_647
N1 C5 C6 C6 176.18(18) 3_647
C2 C1 C7 C8 -55.99(18) .
N1 C4 C8 C7 -179.91(13) .
C3 C4 C8 C7 -56.66(18) .
C1 C7 C8 C4 56.98(18) .
